data_7117727
loop_
_publ_author_name
'Yin-Wei Sun'
'Xiang-Ying Tang'
'Min Shi'

_publ_section_title
;
 A gold-catalyzed 1,2-acyloxy migration/intramolecular
 cyclopropanation/ring enlargement cascade: syntheses of medium-sized
 heterocycles
;
_journal_name_full Chem.Commun.
_journal_page_first 13937
_journal_paper_doi 10.1039/C5cc05808B
_journal_volume 51
_journal_year 2015
_chemical_formula_moiety 'C25 H26 N2 O4 S'
_chemical_formula_sum 'C25 H26 N2 O4 S'
_chemical_formula_weight 450.54
_chemical_name_systematic
;
 ?
;
_space_group_crystal_system monoclinic
_space_group_IT_number 14
_space_group_name_Hall '-P 2yn'
_space_group_name_H-M_alt 'P 1 21/n 1'
_symmetry_space_group_name_Hall '-P 2yn'
_symmetry_space_group_name_H-M 'P 1 21/n 1'
_atom_sites_solution_hydrogens geom
_atom_sites_solution_primary direct
_audit_creation_date 2015-05-15
_audit_creation_method
;
Olex2 1.2
(compiled 2015.01.26 svn.r3150 for OlexSys, GUI svn.r4998)
;
_audit_update_record
;
2015-05-18 deposited with the CCDC.
2015-07-24 downloaded from the CCDC.
;
_cell_angle_alpha 90
_cell_angle_beta 92.772(2)
_cell_angle_gamma 90
_cell_formula_units_Z 8
_cell_length_a 12.5847(12)
_cell_length_b 17.5982(16)
_cell_length_c 20.1268(18)
_cell_measurement_reflns_used 3643
_cell_measurement_temperature 130
_cell_measurement_theta_max 25.54
_cell_measurement_theta_min 2.20
_cell_volume 4452.2(7)
_computing_cell_refinement 'SAINT v7.68A (Bruker, 2009)'
_computing_data_reduction 'SAINT v7.68A (Bruker, 2009)'
_computing_molecular_graphics 'Olex2 (Dolomanov et al., 2009)'
_computing_publication_material 'Olex2 (Dolomanov et al., 2009)'
_computing_structure_refinement 'XL (Sheldrick, 2008)'
_computing_structure_solution 'ShelXS (Sheldrick, 2008)'
_diffrn_ambient_temperature 130
_diffrn_measured_fraction_theta_full 1.000
_diffrn_measured_fraction_theta_max 0.993
_diffrn_measurement_device_type 'Bruker APEX-II CCD'
_diffrn_measurement_method '\f and \w scans'
_diffrn_radiation_monochromator graphite
_diffrn_radiation_type MoK\a
_diffrn_radiation_wavelength 0.71073
_diffrn_reflns_av_R_equivalents 0.0733
_diffrn_reflns_av_unetI/netI 0.0851
_diffrn_reflns_laue_measured_fraction_full 1.000
_diffrn_reflns_laue_measured_fraction_max 0.993
_diffrn_reflns_limit_h_max 18
_diffrn_reflns_limit_h_min -17
_diffrn_reflns_limit_k_max 22
_diffrn_reflns_limit_k_min -25
_diffrn_reflns_limit_l_max 28
_diffrn_reflns_limit_l_min -28
_diffrn_reflns_number 44683
_diffrn_reflns_point_group_measured_fraction_full 1.000
_diffrn_reflns_point_group_measured_fraction_max 0.993
_diffrn_reflns_theta_full 25.242
_diffrn_reflns_theta_max 30.645
_diffrn_reflns_theta_min 1.538
_diffrn_standards_number 0
_exptl_absorpt_coefficient_mu 0.181
_exptl_absorpt_correction_T_max 0.7461
_exptl_absorpt_correction_T_min 0.6603
_exptl_absorpt_correction_type multi-scan
_exptl_absorpt_process_details
;
SADABS-2008/1 (Bruker,2008) was used for absorption correction.
wR2(int) was 0.0806 before and 0.0535 after correction.
The Ratio of minimum to maximum transmission is 0.8850.
The \l/2 correction factor is 0.0015.
;
_exptl_crystal_colour colourless
_exptl_crystal_density_diffrn 1.344
_exptl_crystal_density_meas .
_exptl_crystal_description block
_exptl_crystal_F_000 1904
_exptl_crystal_size_max 0.25
_exptl_crystal_size_mid 0.2
_exptl_crystal_size_min 0.15
_refine_diff_density_max 0.366
_refine_diff_density_min -0.451
_refine_diff_density_rms 0.065
_refine_ls_extinction_coef .
_refine_ls_extinction_method none
_refine_ls_goodness_of_fit_ref 1.007
_refine_ls_hydrogen_treatment constr
_refine_ls_matrix_type full
_refine_ls_number_parameters 583
_refine_ls_number_reflns 13643
_refine_ls_number_restraints 0
_refine_ls_restrained_S_all 1.007
_refine_ls_R_factor_all 0.1180
_refine_ls_R_factor_gt 0.0565
_refine_ls_shift/su_max 0.007
_refine_ls_shift/su_mean 0.000
_refine_ls_structure_factor_coef Fsqd
_refine_ls_weighting_details 'w=1/[\s^2^(Fo^2^)+(0.0581P)^2^+0.1075P] where P=(Fo^2^+2Fc^2^)/3'
_refine_ls_weighting_scheme calc
_refine_ls_wR_factor_gt 0.1210
_refine_ls_wR_factor_ref 0.1473
_reflns_Friedel_coverage 0.000
_reflns_friedel_fraction_full .
_reflns_friedel_fraction_max .
_reflns_number_gt 7555
_reflns_number_total 13643
_reflns_threshold_expression 'I > 2\s(I)'
_cod_data_source_file c5cc05808b2.cif
_cod_data_source_block mo_dm15389_0m
_cod_database_code 7117727
_shelxl_version_number 2014-3
_shelx_space_group_comment
;
The symmetry employed for this shelxl refinement is uniquely defined
by the following loop, which should always be used as a source of
symmetry information in preference to the above space-group names.
They are only intended as comments.
;
_shelx_estimated_absorpt_t_max 0.973
_shelx_estimated_absorpt_t_min 0.956
_olex2_refinement_description
;
1. Fixed Uiso
 At 1.2 times of:
  All C(H) groups, All C(H,H) groups
 At 1.5 times of:
  All C(H,H,H) groups
2.a Secondary CH2 refined with riding coordinates:
 C1(H1A,H1B), C7(H7A,H7B), C26(H26A,H26B), C32(H32A,H32B)
2.b Aromatic/amide H refined with riding coordinates:
 C3(H3), C4(H4), C14(H14), C15(H15), C16(H16), C17(H17), C18(H18), C20(H20),
 C21(H21), C23(H23), C24(H24), C28(H28), C29(H29), C39(H39), C40(H40), C41(H41),
  C42(H42), C43(H43), C45(H45), C46(H46), C48(H48), C49(H49)
2.c X=CH2 refined with riding coordinates:
 C10(H10A,H10B), C35(H35A,H35B)
2.d Idealised Me refined as rotating group:
 C8(H8A,H8B,H8C), C12(H12A,H12B,H12C), C25(H25A,H25B,H25C), C33(H33A,H33B,
 H33C), C37(H37A,H37B,H37C), C50(H50A,H50B,H50C)
;
_olex2_submission_special_instructions 'No special instructions were received'

loop_
_space_group_symop_operation_xyz
'x, y, z'
'-x+1/2, y+1/2, -z+1/2'
'-x, -y, -z'
'x-1/2, -y-1/2, z-1/2'

loop_
_atom_site_label
_atom_site_type_symbol
_atom_site_fract_x
_atom_site_fract_y
_atom_site_fract_z
_atom_site_U_iso_or_equiv
_atom_site_adp_type
_atom_site_occupancy
_atom_site_site_symmetry_order
_atom_site_calc_flag
_atom_site_refinement_flags_posn
_atom_site_refinement_flags_adp
_atom_site_refinement_flags_occupancy
_atom_site_disorder_assembly
_atom_site_disorder_group
S1 S -0.05350(4) 0.09561(3) 0.34654(3) 0.02211(12) Uani 1 1 d . . . . .
O1 O 0.31635(15) 0.28082(11) 0.35821(8) 0.0510(5) Uani 1 1 d . . . . .
O2 O 0.24296(11) 0.30353(8) 0.25566(7) 0.0232(3) Uani 1 1 d . . . . .
O3 O -0.01571(12) 0.05123(8) 0.29277(7) 0.0279(3) Uani 1 1 d . . . . .
O4 O -0.01668(12) 0.08035(9) 0.41324(7) 0.0310(4) Uani 1 1 d . . . . .
N1 N -0.02136(13) 0.18384(9) 0.33175(8) 0.0204(4) Uani 1 1 d . . . . .
N2 N -0.01085(14) 0.37798(9) 0.40117(8) 0.0213(4) Uani 1 1 d . . . . .
C1 C -0.05399(17) 0.24027(11) 0.38124(10) 0.0222(4) Uani 1 1 d . . . . .
H1A H -0.0276 0.2252 0.4265 0.027 Uiso 1 1 calc R . . . .
H1B H -0.1325 0.2440 0.3807 0.027 Uiso 1 1 calc R . . . .
C2 C -0.00695(16) 0.31441(11) 0.36259(9) 0.0193(4) Uani 1 1 d . . . . .
C3 C 0.03658(16) 0.43633(12) 0.36876(10) 0.0222(4) Uani 1 1 d . . . . .
H3 H 0.0443 0.4869 0.3848 0.027 Uiso 1 1 calc R . . . .
C4 C 0.07085(16) 0.41022(11) 0.30985(10) 0.0214(4) Uani 1 1 d . . . . .
H4 H 0.1071 0.4387 0.2778 0.026 Uiso 1 1 calc R . . . .
C5 C 0.04197(15) 0.33208(11) 0.30534(9) 0.0187(4) Uani 1 1 d . . . . .
C6 C 0.05780(15) 0.27329(11) 0.25198(9) 0.0183(4) Uani 1 1 d . . . . .
C7 C -0.02624(16) 0.21059(11) 0.26233(9) 0.0200(4) Uani 1 1 d . . . . .
H7A H -0.0981 0.2310 0.2508 0.024 Uiso 1 1 calc R . . . .
H7B H -0.0134 0.1673 0.2323 0.024 Uiso 1 1 calc R . . . .
C8 C -0.05678(17) 0.38242(13) 0.46634(9) 0.0255(5) Uani 1 1 d . . . . .
H8A H -0.0645 0.4358 0.4790 0.038 Uiso 1 1 calc GR . . . .
H8B H -0.0099 0.3565 0.4994 0.038 Uiso 1 1 calc GR . . . .
H8C H -0.1268 0.3579 0.4643 0.038 Uiso 1 1 calc GR . . . .
C9 C 0.17045(16) 0.24303(12) 0.25864(9) 0.0211(4) Uani 1 1 d . . . . .
C10 C 0.20389(17) 0.17231(12) 0.26276(10) 0.0258(5) Uani 1 1 d . . . . .
H10A H 0.2779 0.1616 0.2638 0.031 Uiso 1 1 calc R . . . .
H10B H 0.1540 0.1320 0.2647 0.031 Uiso 1 1 calc R . . . .
C11 C 0.30923(18) 0.31926(13) 0.30953(11) 0.0290(5) Uani 1 1 d . . . . .
C12 C 0.36899(19) 0.39068(13) 0.29838(12) 0.0353(6) Uani 1 1 d . . . . .
H12A H 0.4176 0.4007 0.3369 0.053 Uiso 1 1 calc GR . . . .
H12B H 0.3188 0.4330 0.2924 0.053 Uiso 1 1 calc GR . . . .
H12C H 0.4099 0.3854 0.2584 0.053 Uiso 1 1 calc GR . . . .
C13 C 0.03358(16) 0.30343(11) 0.18101(9) 0.0202(4) Uani 1 1 d . . . . .
C14 C -0.04388(17) 0.35826(13) 0.16929(10) 0.0262(5) Uani 1 1 d . . . . .
H14 H -0.0762 0.3815 0.2058 0.031 Uiso 1 1 calc R . . . .
C15 C -0.07514(18) 0.37980(13) 0.10490(10) 0.0301(5) Uani 1 1 d . . . . .
H15 H -0.1302 0.4162 0.0975 0.036 Uiso 1 1 calc R . . . .
C16 C -0.02583(19) 0.34810(13) 0.05150(11) 0.0309(5) Uani 1 1 d . . . . .
H16 H -0.0461 0.3632 0.0074 0.037 Uiso 1 1 calc R . . . .
C17 C 0.0528(2) 0.29463(13) 0.06266(11) 0.0328(5) Uani 1 1 d . . . . .
H17 H 0.0875 0.2733 0.0262 0.039 Uiso 1 1 calc R . . . .
C18 C 0.08140(18) 0.27171(12) 0.12672(10) 0.0270(5) Uani 1 1 d . . . . .
H18 H 0.1345 0.2338 0.1337 0.032 Uiso 1 1 calc R . . . .
C19 C -0.19290(16) 0.08848(11) 0.34482(9) 0.0197(4) Uani 1 1 d . . . . .
C20 C -0.24892(16) 0.06198(12) 0.28871(10) 0.0227(4) Uani 1 1 d . . . . .
H20 H -0.2122 0.0483 0.2503 0.027 Uiso 1 1 calc R . . . .
C21 C -0.35848(17) 0.05547(12) 0.28859(10) 0.0271(5) Uani 1 1 d . . . . .
H21 H -0.3967 0.0378 0.2497 0.033 Uiso 1 1 calc R . . . .
C22 C -0.41330(18) 0.07436(13) 0.34428(11) 0.0296(5) Uani 1 1 d . . . . .
C23 C -0.35546(18) 0.09998(13) 0.40063(11) 0.0324(5) Uani 1 1 d . . . . .
H23 H -0.3920 0.1126 0.4393 0.039 Uiso 1 1 calc R . . . .
C24 C -0.24629(18) 0.10740(12) 0.40146(10) 0.0271(5) Uani 1 1 d . . . . .
H24 H -0.2080 0.1252 0.4402 0.033 Uiso 1 1 calc R . . . .
C25 C -0.53251(19) 0.06780(16) 0.34414(14) 0.0483(7) Uani 1 1 d . . . . .
H25A H -0.5600 0.0511 0.3002 0.072 Uiso 1 1 calc GR . . . .
H25B H -0.5631 0.1174 0.3545 0.072 Uiso 1 1 calc GR . . . .
H25C H -0.5521 0.0307 0.3777 0.072 Uiso 1 1 calc GR . . . .
S2 S 0.72144(4) 0.08548(3) 0.06169(3) 0.02108(12) Uani 1 1 d . . . . .
O5 O 0.36023(14) 0.27924(10) 0.04593(8) 0.0433(5) Uani 1 1 d . . . . .
O6 O 0.42803(11) 0.29808(8) 0.15052(7) 0.0232(3) Uani 1 1 d . . . . .
O7 O 0.68559(11) 0.04191(8) 0.11649(7) 0.0271(3) Uani 1 1 d . . . . .
O8 O 0.68330(12) 0.06784(9) -0.00448(7) 0.0307(4) Uani 1 1 d . . . . .
N3 N 0.68791(13) 0.17363(9) 0.07529(8) 0.0190(4) Uani 1 1 d . . . . .
N4 N 0.67863(14) 0.36660(10) 0.00303(8) 0.0221(4) Uani 1 1 d . . . . .
C26 C 0.71987(17) 0.22882(11) 0.02448(10) 0.0221(4) Uani 1 1 d . . . . .
H26A H 0.6917 0.2131 -0.0202 0.027 Uiso 1 1 calc R . . . .
H26B H 0.7984 0.2318 0.0239 0.027 Uiso 1 1 calc R . . . .
C27 C 0.67492(16) 0.30366(11) 0.04272(9) 0.0191(4) Uani 1 1 d . . . . .
C28 C 0.63242(17) 0.42575(12) 0.03550(10) 0.0243(5) Uani 1 1 d . . . . .
H28 H 0.6239 0.4760 0.0188 0.029 Uiso 1 1 calc R . . . .
C29 C 0.60063(16) 0.40072(11) 0.09565(10) 0.0222(4) Uani 1 1 d . . . . .
H29 H 0.5663 0.4299 0.1280 0.027 Uiso 1 1 calc R . . . .
C30 C 0.62869(16) 0.32268(11) 0.10050(9) 0.0186(4) Uani 1 1 d . . . . .
C31 C 0.61313(15) 0.26519(11) 0.15475(9) 0.0177(4) Uani 1 1 d . . . . .
C32 C 0.69490(15) 0.20151(11) 0.14427(9) 0.0191(4) Uani 1 1 d . . . . .
H32A H 0.7675 0.2211 0.1549 0.023 Uiso 1 1 calc R . . . .
H32B H 0.6818 0.1589 0.1750 0.023 Uiso 1 1 calc R . . . .
C33 C 0.72048(18) 0.36904(13) -0.06281(10) 0.0287(5) Uani 1 1 d . . . . .
H33A H 0.7931 0.3488 -0.0609 0.043 Uiso 1 1 calc GR . . . .
H33B H 0.7212 0.4217 -0.0786 0.043 Uiso 1 1 calc GR . . . .
H33C H 0.6754 0.3383 -0.0934 0.043 Uiso 1 1 calc GR . . . .
C34 C 0.49943(16) 0.23668(12) 0.14832(9) 0.0195(4) Uani 1 1 d . . . . .
C35 C 0.46420(17) 0.16650(12) 0.14549(10) 0.0271(5) Uani 1 1 d . . . . .
H35A H 0.3899 0.1568 0.1449 0.033 Uiso 1 1 calc R . . . .
H35B H 0.5130 0.1254 0.1440 0.033 Uiso 1 1 calc R . . . .
C36 C 0.36692(17) 0.31725(13) 0.09498(11) 0.0278(5) Uani 1 1 d . . . . .
C37 C 0.31226(19) 0.39105(13) 0.10578(12) 0.0346(6) Uani 1 1 d . . . . .
H37A H 0.2653 0.4029 0.0669 0.052 Uiso 1 1 calc GR . . . .
H37B H 0.3655 0.4314 0.1122 0.052 Uiso 1 1 calc GR . . . .
H37C H 0.2701 0.3874 0.1454 0.052 Uiso 1 1 calc GR . . . .
C38 C 0.63672(16) 0.29678(11) 0.22530(9) 0.0186(4) Uani 1 1 d . . . . .
C39 C 0.70727(17) 0.35598(12) 0.23613(10) 0.0244(5) Uani 1 1 d . . . . .
H39 H 0.7376 0.3800 0.1993 0.029 Uiso 1 1 calc R . . . .
C40 C 0.73460(18) 0.38098(13) 0.30021(10) 0.0280(5) Uani 1 1 d . . . . .
H40 H 0.7848 0.4209 0.3070 0.034 Uiso 1 1 calc R . . . .
C41 C 0.68875(18) 0.34778(13) 0.35389(10) 0.0285(5) Uani 1 1 d . . . . .
H41 H 0.7065 0.3653 0.3977 0.034 Uiso 1 1 calc R . . . .
C42 C 0.61717(19) 0.28919(14) 0.34391(10) 0.0330(5) Uani 1 1 d . . . . .
H42 H 0.5850 0.2665 0.3808 0.040 Uiso 1 1 calc R . . . .
C43 C 0.59199(18) 0.26326(12) 0.28003(10) 0.0269(5) Uani 1 1 d . . . . .
H43 H 0.5437 0.2222 0.2735 0.032 Uiso 1 1 calc R . . . .
C44 C 0.86102(15) 0.08134(11) 0.06307(9) 0.0192(4) Uani 1 1 d . . . . .
C45 C 0.91365(18) 0.10013(12) 0.00574(10) 0.0264(5) Uani 1 1 d . . . . .
H45 H 0.8746 0.1124 -0.0344 0.032 Uiso 1 1 calc R . . . .
C46 C 1.02328(19) 0.10051(13) 0.00856(12) 0.0325(5) Uani 1 1 d . . . . .
H46 H 1.0596 0.1127 -0.0303 0.039 Uiso 1 1 calc R . . . .
C47 C 1.08196(17) 0.08347(12) 0.06706(12) 0.0298(5) Uani 1 1 d . . . . .
C48 C 1.02771(17) 0.06436(12) 0.12275(11) 0.0272(5) Uani 1 1 d . . . . .
H48 H 1.0668 0.0520 0.1629 0.033 Uiso 1 1 calc R . . . .
C49 C 0.91798(16) 0.06284(11) 0.12134(10) 0.0227(4) Uani 1 1 d . . . . .
H49 H 0.8819 0.0492 0.1600 0.027 Uiso 1 1 calc R . . . .
C50 C 1.20146(18) 0.08644(15) 0.06953(14) 0.0466(7) Uani 1 1 d . . . . .
H50A H 1.2291 0.0759 0.1150 0.070 Uiso 1 1 calc GR . . . .
H50B H 1.2247 0.1371 0.0561 0.070 Uiso 1 1 calc GR . . . .
H50C H 1.2286 0.0483 0.0392 0.070 Uiso 1 1 calc GR . . . .

loop_
_atom_site_aniso_label
_atom_site_aniso_U_11
_atom_site_aniso_U_22
_atom_site_aniso_U_33
_atom_site_aniso_U_23
_atom_site_aniso_U_13
_atom_site_aniso_U_12
S1 0.0208(3) 0.0199(3) 0.0254(3) 0.0037(2) -0.0008(2) -0.0028(2)
O1 0.0578(13) 0.0598(13) 0.0337(10) 0.0149(9) -0.0169(9) -0.0269(10)
O2 0.0209(8) 0.0256(8) 0.0228(7) 0.0019(6) -0.0005(6) -0.0044(6)
O3 0.0275(8) 0.0201(8) 0.0367(9) -0.0017(6) 0.0076(7) -0.0003(6)
O4 0.0307(9) 0.0302(9) 0.0309(8) 0.0117(7) -0.0092(7) -0.0094(7)
N1 0.0234(9) 0.0184(9) 0.0192(8) 0.0028(7) 0.0003(7) -0.0042(7)
N2 0.0240(9) 0.0215(9) 0.0184(9) -0.0033(7) 0.0003(7) 0.0004(7)
C1 0.0259(11) 0.0217(11) 0.0192(10) -0.0001(8) 0.0033(8) -0.0036(9)
C2 0.0182(10) 0.0191(10) 0.0204(10) -0.0003(8) -0.0008(8) 0.0004(8)
C3 0.0240(11) 0.0182(10) 0.0242(11) -0.0006(8) -0.0021(8) 0.0001(8)
C4 0.0221(10) 0.0209(11) 0.0212(10) 0.0022(8) 0.0013(8) -0.0018(8)
C5 0.0180(10) 0.0191(10) 0.0188(10) 0.0004(8) -0.0011(8) 0.0013(8)
C6 0.0185(10) 0.0189(10) 0.0175(10) 0.0008(8) 0.0007(8) -0.0008(8)
C7 0.0226(11) 0.0200(10) 0.0171(10) 0.0001(8) -0.0010(8) -0.0017(8)
C8 0.0245(11) 0.0334(12) 0.0186(10) -0.0049(9) 0.0026(8) -0.0002(9)
C9 0.0201(10) 0.0253(11) 0.0179(10) -0.0005(8) 0.0014(8) -0.0021(8)
C10 0.0226(11) 0.0253(12) 0.0296(12) -0.0009(9) 0.0011(9) -0.0001(9)
C11 0.0272(12) 0.0331(13) 0.0264(12) -0.0020(10) -0.0012(9) -0.0056(10)
C12 0.0315(13) 0.0331(13) 0.0407(14) -0.0033(11) -0.0035(11) -0.0063(11)
C13 0.0238(11) 0.0199(10) 0.0169(10) -0.0009(8) -0.0005(8) -0.0036(8)
C14 0.0235(11) 0.0358(13) 0.0194(11) 0.0000(9) 0.0015(9) 0.0033(9)
C15 0.0271(12) 0.0370(13) 0.0255(12) 0.0054(10) -0.0046(9) 0.0021(10)
C16 0.0333(13) 0.0387(14) 0.0203(11) 0.0075(10) -0.0038(10) -0.0066(11)
C17 0.0434(15) 0.0365(14) 0.0188(11) -0.0005(10) 0.0054(10) -0.0021(11)
C18 0.0364(13) 0.0229(11) 0.0216(11) -0.0003(9) 0.0009(9) 0.0035(9)
C19 0.0208(10) 0.0178(10) 0.0205(10) 0.0021(8) 0.0004(8) -0.0027(8)
C20 0.0233(11) 0.0253(11) 0.0195(10) 0.0000(8) 0.0021(8) -0.0020(8)
C21 0.0272(12) 0.0254(12) 0.0282(12) -0.0008(9) -0.0044(9) -0.0008(9)
C22 0.0225(11) 0.0272(12) 0.0392(13) -0.0045(10) 0.0036(10) -0.0006(9)
C23 0.0298(12) 0.0377(14) 0.0307(12) -0.0068(10) 0.0123(10) -0.0054(10)
C24 0.0313(12) 0.0303(12) 0.0198(11) -0.0025(9) 0.0018(9) -0.0078(10)
C25 0.0253(13) 0.0550(18) 0.0649(19) -0.0092(14) 0.0053(12) 0.0009(12)
S2 0.0186(2) 0.0185(3) 0.0259(3) -0.0049(2) -0.0016(2) 0.0021(2)
O5 0.0537(12) 0.0468(11) 0.0280(9) -0.0083(8) -0.0124(8) 0.0150(9)
O6 0.0206(8) 0.0276(8) 0.0214(7) -0.0013(6) 0.0002(6) 0.0054(6)
O7 0.0231(8) 0.0199(8) 0.0386(9) 0.0012(6) 0.0058(7) -0.0004(6)
O8 0.0289(8) 0.0297(9) 0.0325(8) -0.0141(7) -0.0103(7) 0.0076(7)
N3 0.0222(9) 0.0156(8) 0.0190(8) -0.0027(7) -0.0002(7) 0.0029(7)
N4 0.0251(9) 0.0221(9) 0.0190(9) 0.0022(7) 0.0012(7) 0.0027(7)
C26 0.0244(11) 0.0225(11) 0.0195(10) -0.0014(8) 0.0013(8) 0.0041(8)
C27 0.0205(10) 0.0193(10) 0.0173(10) 0.0000(8) -0.0020(8) 0.0014(8)
C28 0.0292(12) 0.0193(11) 0.0240(11) 0.0022(8) -0.0020(9) 0.0028(9)
C29 0.0269(11) 0.0184(10) 0.0211(10) -0.0020(8) -0.0018(8) 0.0018(8)
C30 0.0193(10) 0.0184(10) 0.0178(10) -0.0004(8) -0.0026(8) -0.0008(8)
C31 0.0174(10) 0.0185(10) 0.0171(9) -0.0019(8) -0.0009(8) 0.0021(8)
C32 0.0195(10) 0.0198(10) 0.0178(10) -0.0013(8) -0.0019(8) 0.0015(8)
C33 0.0274(12) 0.0397(14) 0.0193(11) 0.0056(9) 0.0042(9) 0.0043(10)
C34 0.0175(10) 0.0244(11) 0.0163(10) -0.0017(8) 0.0000(8) 0.0026(8)
C35 0.0214(11) 0.0273(12) 0.0327(12) -0.0010(9) 0.0012(9) -0.0025(9)
C36 0.0221(11) 0.0342(13) 0.0269(12) 0.0020(10) -0.0023(9) 0.0005(9)
C37 0.0326(13) 0.0335(13) 0.0372(14) 0.0052(10) -0.0021(11) 0.0077(11)
C38 0.0196(10) 0.0198(10) 0.0161(10) -0.0009(8) -0.0013(8) 0.0037(8)
C39 0.0279(12) 0.0262(12) 0.0189(10) -0.0004(8) -0.0020(9) -0.0025(9)
C40 0.0261(12) 0.0311(12) 0.0265(12) -0.0069(9) -0.0033(9) -0.0018(9)
C41 0.0301(12) 0.0362(13) 0.0188(11) -0.0078(9) -0.0041(9) 0.0065(10)
C42 0.0398(14) 0.0419(15) 0.0174(11) 0.0006(10) 0.0035(10) -0.0016(11)
C43 0.0316(12) 0.0258(12) 0.0233(11) 0.0010(9) 0.0000(9) -0.0032(9)
C44 0.0192(10) 0.0177(10) 0.0206(10) -0.0038(8) 0.0004(8) 0.0034(8)
C45 0.0304(12) 0.0266(12) 0.0223(11) -0.0006(9) 0.0036(9) 0.0046(9)
C46 0.0334(13) 0.0290(13) 0.0363(13) -0.0022(10) 0.0133(11) -0.0014(10)
C47 0.0215(11) 0.0212(11) 0.0470(14) -0.0130(10) 0.0035(10) 0.0001(9)
C48 0.0252(12) 0.0262(12) 0.0296(12) -0.0059(9) -0.0059(9) 0.0051(9)
C49 0.0232(11) 0.0227(11) 0.0223(10) -0.0010(8) 0.0016(8) 0.0041(8)
C50 0.0195(12) 0.0432(16) 0.077(2) -0.0262(14) 0.0066(12) -0.0030(11)

loop_
_atom_type_symbol
_atom_type_description
_atom_type_scat_dispersion_real
_atom_type_scat_dispersion_imag
_atom_type_scat_source
C C 0.0033 0.0016 'International Tables Vol C Tables 4.2.6.8 and 6.1.1.4'
H H 0.0000 0.0000 'International Tables Vol C Tables 4.2.6.8 and 6.1.1.4'
N N 0.0061 0.0033 'International Tables Vol C Tables 4.2.6.8 and 6.1.1.4'
O O 0.0106 0.0060 'International Tables Vol C Tables 4.2.6.8 and 6.1.1.4'
S S 0.1246 0.1234 'International Tables Vol C Tables 4.2.6.8 and 6.1.1.4'

loop_
_geom_angle_atom_site_label_1
_geom_angle_atom_site_label_2
_geom_angle_atom_site_label_3
_geom_angle
_geom_angle_site_symmetry_1
_geom_angle_site_symmetry_3
O3 S1 N1 106.59(9) . .
O3 S1 C19 108.27(9) . .
O4 S1 O3 120.26(10) . .
O4 S1 N1 106.17(9) . .
O4 S1 C19 106.50(9) . .
N1 S1 C19 108.64(9) . .
C11 O2 C9 119.54(16) . .
C1 N1 S1 115.83(13) . .
C7 N1 S1 118.48(13) . .
C7 N1 C1 115.10(15) . .
C2 N2 C3 108.39(17) . .
C2 N2 C8 125.57(18) . .
C3 N2 C8 126.03(17) . .
N1 C1 H1A 110.3 . .
N1 C1 H1B 110.3 . .
N1 C1 C2 106.98(16) . .
H1A C1 H1B 108.6 . .
C2 C1 H1A 110.3 . .
C2 C1 H1B 110.3 . .
N2 C2 C1 123.35(18) . .
N2 C2 C5 108.85(18) . .
C5 C2 C1 127.75(18) . .
N2 C3 H3 125.5 . .
C4 C3 N2 109.00(18) . .
C4 C3 H3 125.5 . .
C3 C4 H4 126.5 . .
C3 C4 C5 106.91(18) . .
C5 C4 H4 126.5 . .
C2 C5 C4 106.83(17) . .
C2 C5 C6 121.54(18) . .
C4 C5 C6 131.63(18) . .
C5 C6 C7 106.12(16) . .
C5 C6 C9 109.45(16) . .
C5 C6 C13 113.35(16) . .
C9 C6 C7 112.33(16) . .
C9 C6 C13 110.22(16) . .
C13 C6 C7 105.31(15) . .
N1 C7 C6 110.96(15) . .
N1 C7 H7A 109.4 . .
N1 C7 H7B 109.4 . .
C6 C7 H7A 109.4 . .
C6 C7 H7B 109.4 . .
H7A C7 H7B 108.0 . .
N2 C8 H8A 109.5 . .
N2 C8 H8B 109.5 . .
N2 C8 H8C 109.5 . .
H8A C8 H8B 109.5 . .
H8A C8 H8C 109.5 . .
H8B C8 H8C 109.5 . .
O2 C9 C6 109.68(16) . .
C10 C9 O2 120.87(19) . .
C10 C9 C6 129.33(19) . .
C9 C10 H10A 120.0 . .
C9 C10 H10B 120.0 . .
H10A C10 H10B 120.0 . .
O1 C11 O2 123.9(2) . .
O1 C11 C12 125.9(2) . .
O2 C11 C12 110.22(19) . .
C11 C12 H12A 109.5 . .
C11 C12 H12B 109.5 . .
C11 C12 H12C 109.5 . .
H12A C12 H12B 109.5 . .
H12A C12 H12C 109.5 . .
H12B C12 H12C 109.5 . .
C14 C13 C6 120.29(18) . .
C14 C13 C18 118.31(19) . .
C18 C13 C6 121.14(18) . .
C13 C14 H14 119.5 . .
C13 C14 C15 121.0(2) . .
C15 C14 H14 119.5 . .
C14 C15 H15 120.1 . .
C16 C15 C14 119.8(2) . .
C16 C15 H15 120.1 . .
C15 C16 H16 120.2 . .
C17 C16 C15 119.6(2) . .
C17 C16 H16 120.2 . .
C16 C17 H17 119.8 . .
C16 C17 C18 120.3(2) . .
C18 C17 H17 119.8 . .
C13 C18 H18 119.6 . .
C17 C18 C13 120.9(2) . .
C17 C18 H18 119.6 . .
C20 C19 S1 120.60(15) . .
C20 C19 C24 120.16(19) . .
C24 C19 S1 119.21(15) . .
C19 C20 H20 120.1 . .
C19 C20 C21 119.87(19) . .
C21 C20 H20 120.1 . .
C20 C21 H21 119.5 . .
C20 C21 C22 120.9(2) . .
C22 C21 H21 119.5 . .
C21 C22 C23 118.4(2) . .
C21 C22 C25 121.0(2) . .
C23 C22 C25 120.6(2) . .
C22 C23 H23 119.3 . .
C24 C23 C22 121.4(2) . .
C24 C23 H23 119.3 . .
C19 C24 H24 120.4 . .
C23 C24 C19 119.2(2) . .
C23 C24 H24 120.4 . .
C22 C25 H25A 109.5 . .
C22 C25 H25B 109.5 . .
C22 C25 H25C 109.5 . .
H25A C25 H25B 109.5 . .
H25A C25 H25C 109.5 . .
H25B C25 H25C 109.5 . .
O7 S2 N3 106.58(9) . .
O7 S2 C44 108.50(9) . .
O8 S2 O7 119.80(9) . .
O8 S2 N3 106.54(9) . .
O8 S2 C44 107.25(9) . .
N3 S2 C44 107.62(9) . .
C36 O6 C34 119.88(16) . .
C26 N3 S2 115.22(13) . .
C32 N3 S2 118.07(12) . .
C32 N3 C26 115.30(15) . .
C27 N4 C28 107.98(17) . .
C27 N4 C33 125.59(17) . .
C28 N4 C33 126.39(17) . .
N3 C26 H26A 110.3 . .
N3 C26 H26B 110.3 . .
N3 C26 C27 106.94(16) . .
H26A C26 H26B 108.6 . .
C27 C26 H26A 110.3 . .
C27 C26 H26B 110.3 . .
N4 C27 C26 123.30(18) . .
C30 C27 N4 109.06(17) . .
C30 C27 C26 127.58(18) . .
N4 C28 H28 125.5 . .
C29 C28 N4 109.03(18) . .
C29 C28 H28 125.5 . .
C28 C29 H29 126.6 . .
C28 C29 C30 106.86(18) . .
C30 C29 H29 126.6 . .
C27 C30 C29 107.04(17) . .
C27 C30 C31 121.81(18) . .
C29 C30 C31 131.13(18) . .
C30 C31 C32 106.11(16) . .
C30 C31 C34 108.38(15) . .
C30 C31 C38 113.53(16) . .
C34 C31 C32 112.39(16) . .
C34 C31 C38 109.71(16) . .
C38 C31 C32 106.75(15) . .
N3 C32 C31 111.19(15) . .
N3 C32 H32A 109.4 . .
N3 C32 H32B 109.4 . .
C31 C32 H32A 109.4 . .
C31 C32 H32B 109.4 . .
H32A C32 H32B 108.0 . .
N4 C33 H33A 109.5 . .
N4 C33 H33B 109.5 . .
N4 C33 H33C 109.5 . .
H33A C33 H33B 109.5 . .
H33A C33 H33C 109.5 . .
H33B C33 H33C 109.5 . .
O6 C34 C31 110.16(16) . .
C35 C34 O6 120.59(19) . .
C35 C34 C31 129.10(19) . .
C34 C35 H35A 120.0 . .
C34 C35 H35B 120.0 . .
H35A C35 H35B 120.0 . .
O5 C36 O6 123.6(2) . .
O5 C36 C37 126.5(2) . .
O6 C36 C37 109.93(18) . .
C36 C37 H37A 109.5 . .
C36 C37 H37B 109.5 . .
C36 C37 H37C 109.5 . .
H37A C37 H37B 109.5 . .
H37A C37 H37C 109.5 . .
H37B C37 H37C 109.5 . .
C39 C38 C31 120.81(18) . .
C39 C38 C43 118.47(18) . .
C43 C38 C31 120.61(18) . .
C38 C39 H39 119.5 . .
C38 C39 C40 120.9(2) . .
C40 C39 H39 119.5 . .
C39 C40 H40 120.0 . .
C41 C40 C39 119.9(2) . .
C41 C40 H40 120.0 . .
C40 C41 H41 120.1 . .
C42 C41 C40 119.9(2) . .
C42 C41 H41 120.1 . .
C41 C42 H42 120.0 . .
C41 C42 C43 120.0(2) . .
C43 C42 H42 120.0 . .
C38 C43 H43 119.6 . .
C42 C43 C38 120.8(2) . .
C42 C43 H43 119.6 . .
C45 C44 S2 119.37(15) . .
C49 C44 S2 119.99(15) . .
C49 C44 C45 120.58(19) . .
C44 C45 H45 120.6 . .
C46 C45 C44 118.7(2) . .
C46 C45 H45 120.6 . .
C45 C46 H46 119.2 . .
C45 C46 C47 121.5(2) . .
C47 C46 H46 119.2 . .
C46 C47 C50 120.6(2) . .
C48 C47 C46 118.4(2) . .
C48 C47 C50 120.9(2) . .
C47 C48 H48 119.3 . .
C49 C48 C47 121.4(2) . .
C49 C48 H48 119.3 . .
C44 C49 H49 120.3 . .
C48 C49 C44 119.33(19) . .
C48 C49 H49 120.3 . .
C47 C50 H50A 109.5 . .
C47 C50 H50B 109.5 . .
C47 C50 H50C 109.5 . .
H50A C50 H50B 109.5 . .
H50A C50 H50C 109.5 . .
H50B C50 H50C 109.5 . .

loop_
_geom_bond_atom_site_label_1
_geom_bond_atom_site_label_2
_geom_bond_distance
_geom_bond_site_symmetry_2
S1 O3 1.4342(15) .
S1 O4 1.4245(14) .
S1 N1 1.6356(17) .
S1 C19 1.757(2) .
O1 C11 1.190(3) .
O2 C9 1.405(2) .
O2 C11 1.364(2) .
N1 C1 1.479(3) .
N1 C7 1.473(2) .
N2 C2 1.364(2) .
N2 C3 1.369(3) .
N2 C8 1.461(2) .
C1 H1A 0.9900 .
C1 H1B 0.9900 .
C1 C2 1.488(3) .
C2 C5 1.368(3) .
C3 H3 0.9500 .
C3 C4 1.361(3) .
C4 H4 0.9500 .
C4 C5 1.424(3) .
C5 C6 1.511(3) .
C6 C7 1.549(3) .
C6 C9 1.514(3) .
C6 C13 1.540(3) .
C7 H7A 0.9900 .
C7 H7B 0.9900 .
C8 H8A 0.9800 .
C8 H8B 0.9800 .
C8 H8C 0.9800 .
C9 C10 1.315(3) .
C10 H10A 0.9500 .
C10 H10B 0.9500 .
C11 C12 1.487(3) .
C12 H12A 0.9800 .
C12 H12B 0.9800 .
C12 H12C 0.9800 .
C13 C14 1.384(3) .
C13 C18 1.390(3) .
C14 H14 0.9500 .
C14 C15 1.389(3) .
C15 H15 0.9500 .
C15 C16 1.384(3) .
C16 H16 0.9500 .
C16 C17 1.376(3) .
C17 H17 0.9500 .
C17 C18 1.382(3) .
C18 H18 0.9500 .
C19 C20 1.383(3) .
C19 C24 1.391(3) .
C20 H20 0.9500 .
C20 C21 1.383(3) .
C21 H21 0.9500 .
C21 C22 1.385(3) .
C22 C23 1.393(3) .
C22 C25 1.505(3) .
C23 H23 0.9500 .
C23 C24 1.379(3) .
C24 H24 0.9500 .
C25 H25A 0.9800 .
C25 H25B 0.9800 .
C25 H25C 0.9800 .
S2 O7 1.4338(15) .
S2 O8 1.4279(14) .
S2 N3 1.6343(16) .
S2 C44 1.757(2) .
O5 C36 1.192(3) .
O6 C34 1.407(2) .
O6 C36 1.368(2) .
N3 C26 1.480(3) .
N3 C32 1.471(2) .
N4 C27 1.368(2) .
N4 C28 1.373(3) .
N4 C33 1.450(2) .
C26 H26A 0.9900 .
C26 H26B 0.9900 .
C26 C27 1.486(3) .
C27 C30 1.367(3) .
C28 H28 0.9500 .
C28 C29 1.366(3) .
C29 H29 0.9500 .
C29 C30 1.420(3) .
C30 C31 1.508(3) .
C31 C32 1.543(3) .
C31 C34 1.516(3) .
C31 C38 1.540(3) .
C32 H32A 0.9900 .
C32 H32B 0.9900 .
C33 H33A 0.9800 .
C33 H33B 0.9800 .
C33 H33C 0.9800 .
C34 C35 1.313(3) .
C35 H35A 0.9500 .
C35 H35B 0.9500 .
C36 C37 1.490(3) .
C37 H37A 0.9800 .
C37 H37B 0.9800 .
C37 H37C 0.9800 .
C38 C39 1.379(3) .
C38 C43 1.392(3) .
C39 H39 0.9500 .
C39 C40 1.390(3) .
C40 H40 0.9500 .
C40 C41 1.379(3) .
C41 H41 0.9500 .
C41 C42 1.378(3) .
C42 H42 0.9500 .
C42 C43 1.386(3) .
C43 H43 0.9500 .
C44 C45 1.398(3) .
C44 C49 1.383(3) .
C45 H45 0.9500 .
C45 C46 1.378(3) .
C46 H46 0.9500 .
C46 C47 1.392(3) .
C47 C48 1.382(3) .
C47 C50 1.503(3) .
C48 H48 0.9500 .
C48 C49 1.380(3) .
C49 H49 0.9500 .
C50 H50A 0.9800 .
C50 H50B 0.9800 .
C50 H50C 0.9800 .

loop_
_geom_torsion_atom_site_label_1
_geom_torsion_atom_site_label_2
_geom_torsion_atom_site_label_3
_geom_torsion_atom_site_label_4
_geom_torsion
_geom_torsion_site_symmetry_1
_geom_torsion_site_symmetry_2
_geom_torsion_site_symmetry_3
_geom_torsion_site_symmetry_4
S1 N1 C1 C2 173.81(13) . . . .
S1 N1 C7 C6 -149.38(14) . . . .
S1 C19 C20 C21 178.88(16) . . . .
S1 C19 C24 C23 -178.39(17) . . . .
O3 S1 N1 C1 179.44(14) . . . .
O3 S1 N1 C7 36.43(17) . . . .
O3 S1 C19 C20 -16.24(19) . . . .
O3 S1 C19 C24 161.60(16) . . . .
O4 S1 N1 C1 -51.22(16) . . . .
O4 S1 N1 C7 165.76(15) . . . .
O4 S1 C19 C20 -146.88(17) . . . .
O4 S1 C19 C24 30.97(19) . . . .
N1 S1 C19 C20 99.14(17) . . . .
N1 S1 C19 C24 -83.01(18) . . . .
N1 C1 C2 N2 -172.75(17) . . . .
N1 C1 C2 C5 10.1(3) . . . .
N2 C2 C5 C4 1.0(2) . . . .
N2 C2 C5 C6 -179.62(17) . . . .
N2 C3 C4 C5 0.7(2) . . . .
C1 N1 C7 C6 67.3(2) . . . .
C1 C2 C5 C4 178.43(19) . . . .
C1 C2 C5 C6 -2.1(3) . . . .
C2 N2 C3 C4 -0.1(2) . . . .
C2 C5 C6 C7 22.2(2) . . . .
C2 C5 C6 C9 -99.2(2) . . . .
C2 C5 C6 C13 137.30(19) . . . .
C3 N2 C2 C1 -178.14(18) . . . .
C3 N2 C2 C5 -0.5(2) . . . .
C3 C4 C5 C2 -1.0(2) . . . .
C3 C4 C5 C6 179.6(2) . . . .
C4 C5 C6 C7 -158.6(2) . . . .
C4 C5 C6 C9 80.0(3) . . . .
C4 C5 C6 C13 -43.4(3) . . . .
C5 C6 C7 N1 -51.9(2) . . . .
C5 C6 C9 O2 -56.3(2) . . . .
C5 C6 C9 C10 127.6(2) . . . .
C5 C6 C13 C14 -32.0(3) . . . .
C5 C6 C13 C18 153.91(19) . . . .
C6 C13 C14 C15 -172.63(19) . . . .
C6 C13 C18 C17 174.5(2) . . . .
C7 N1 C1 C2 -41.9(2) . . . .
C7 C6 C9 O2 -173.94(15) . . . .
C7 C6 C9 C10 10.0(3) . . . .
C7 C6 C13 C14 83.6(2) . . . .
C7 C6 C13 C18 -90.5(2) . . . .
C8 N2 C2 C1 2.5(3) . . . .
C8 N2 C2 C5 -179.84(18) . . . .
C8 N2 C3 C4 179.17(18) . . . .
C9 O2 C11 O1 6.5(3) . . . .
C9 O2 C11 C12 -173.02(18) . . . .
C9 C6 C7 N1 67.7(2) . . . .
C9 C6 C13 C14 -155.08(19) . . . .
C9 C6 C13 C18 30.9(3) . . . .
C11 O2 C9 C6 116.59(19) . . . .
C11 O2 C9 C10 -66.9(3) . . . .
C13 C6 C7 N1 -172.34(16) . . . .
C13 C6 C9 O2 68.97(19) . . . .
C13 C6 C9 C10 -107.1(2) . . . .
C13 C14 C15 C16 -2.3(3) . . . .
C14 C13 C18 C17 0.4(3) . . . .
C14 C15 C16 C17 1.0(3) . . . .
C15 C16 C17 C18 1.0(4) . . . .
C16 C17 C18 C13 -1.6(3) . . . .
C18 C13 C14 C15 1.6(3) . . . .
C19 S1 N1 C1 62.97(16) . . . .
C19 S1 N1 C7 -80.04(16) . . . .
C19 C20 C21 C22 -0.7(3) . . . .
C20 C19 C24 C23 -0.5(3) . . . .
C20 C21 C22 C23 -0.1(3) . . . .
C20 C21 C22 C25 179.6(2) . . . .
C21 C22 C23 C24 0.7(3) . . . .
C22 C23 C24 C19 -0.3(3) . . . .
C24 C19 C20 C21 1.1(3) . . . .
C25 C22 C23 C24 -179.1(2) . . . .
S2 N3 C26 C27 175.50(13) . . . .
S2 N3 C32 C31 -151.31(14) . . . .
S2 C44 C45 C46 176.63(16) . . . .
S2 C44 C49 C48 -176.05(16) . . . .
O7 S2 N3 C26 178.90(13) . . . .
O7 S2 N3 C32 37.03(16) . . . .
O7 S2 C44 C45 161.83(16) . . . .
O7 S2 C44 C49 -20.96(19) . . . .
O8 S2 N3 C26 -52.10(16) . . . .
O8 S2 N3 C32 166.04(14) . . . .
O8 S2 C44 C45 31.09(19) . . . .
O8 S2 C44 C49 -151.71(16) . . . .
N3 S2 C44 C45 -83.21(17) . . . .
N3 S2 C44 C49 94.00(17) . . . .
N3 C26 C27 N4 -172.71(17) . . . .
N3 C26 C27 C30 10.3(3) . . . .
N4 C27 C30 C29 1.2(2) . . . .
N4 C27 C30 C31 -179.98(17) . . . .
N4 C28 C29 C30 0.1(2) . . . .
C26 N3 C32 C31 66.9(2) . . . .
C26 C27 C30 C29 178.53(19) . . . .
C26 C27 C30 C31 -2.6(3) . . . .
C27 N4 C28 C29 0.6(2) . . . .
C27 C30 C31 C32 22.4(2) . . . .
C27 C30 C31 C34 -98.5(2) . . . .
C27 C30 C31 C38 139.36(19) . . . .
C28 N4 C27 C26 -178.62(18) . . . .
C28 N4 C27 C30 -1.1(2) . . . .
C28 C29 C30 C27 -0.8(2) . . . .
C28 C29 C30 C31 -179.5(2) . . . .
C29 C30 C31 C32 -159.1(2) . . . .
C29 C30 C31 C34 80.0(2) . . . .
C29 C30 C31 C38 -42.1(3) . . . .
C30 C31 C32 N3 -51.6(2) . . . .
C30 C31 C34 O6 -56.21(19) . . . .
C30 C31 C34 C35 128.3(2) . . . .
C30 C31 C38 C39 -27.0(3) . . . .
C30 C31 C38 C43 156.81(19) . . . .
C31 C38 C39 C40 -175.30(19) . . . .
C31 C38 C43 C42 176.80(19) . . . .
C32 N3 C26 C27 -41.6(2) . . . .
C32 C31 C34 O6 -173.15(14) . . . .
C32 C31 C34 C35 11.3(3) . . . .
C32 C31 C38 C39 89.6(2) . . . .
C32 C31 C38 C43 -86.6(2) . . . .
C33 N4 C27 C26 3.6(3) . . . .
C33 N4 C27 C30 -178.96(19) . . . .
C33 N4 C28 C29 178.43(19) . . . .
C34 O6 C36 O5 9.6(3) . . . .
C34 O6 C36 C37 -170.34(18) . . . .
C34 C31 C32 N3 66.6(2) . . . .
C34 C31 C38 C39 -148.38(19) . . . .
C34 C31 C38 C43 35.4(2) . . . .
C36 O6 C34 C31 112.19(19) . . . .
C36 O6 C34 C35 -71.9(2) . . . .
C38 C31 C32 N3 -173.04(15) . . . .
C38 C31 C34 O6 68.26(19) . . . .
C38 C31 C34 C35 -107.3(2) . . . .
C38 C39 C40 C41 -1.7(3) . . . .
C39 C38 C43 C42 0.5(3) . . . .
C39 C40 C41 C42 0.9(3) . . . .
C40 C41 C42 C43 0.5(4) . . . .
C41 C42 C43 C38 -1.3(3) . . . .
C43 C38 C39 C40 1.0(3) . . . .
C44 S2 N3 C26 62.67(15) . . . .
C44 S2 N3 C32 -79.20(16) . . . .
C44 C45 C46 C47 -0.7(3) . . . .
C45 C44 C49 C48 1.1(3) . . . .
C45 C46 C47 C48 1.3(3) . . . .
C45 C46 C47 C50 -178.2(2) . . . .
C46 C47 C48 C49 -0.8(3) . . . .
C47 C48 C49 C44 -0.5(3) . . . .
C49 C44 C45 C46 -0.6(3) . . . .
C50 C47 C48 C49 178.8(2) . . . .
